data_4335113
loop_
_publ_author_name
'Dan Yuan'
'Han Vinh Huynh'

_publ_section_title
;
 A Comparative Study on Dinuclear and Multinuclear Ni(II), Pd(II), and
 Pt(II) Complexes of a Thiolato-Functionalized, Benzannulated
 N-Heterocyclic Carbene Ligand
;
_journal_name_full 'Inorganic Chemistry'
_journal_page_first 6627
_journal_page_last 6634
_journal_paper_doi 10.1021/ic400672z
_journal_volume 52
_journal_year 2013
_chemical_formula_sum 'C49 H47 B Cl2 F4 N6 Ni3 O S3'
_chemical_formula_weight 1165.95
_chemical_name_systematic
; 
 ? 
;
_space_group_IT_number 161
_symmetry_cell_setting trigonal
_symmetry_space_group_name_Hall 'R 3 -2"c'
_symmetry_space_group_name_H-M 'R 3 c :H'
_atom_sites_solution_hydrogens geom
_atom_sites_solution_primary direct
_atom_sites_solution_secondary difmap
_audit_creation_method SHELXL-97
_cell_angle_alpha 90.00
_cell_angle_beta 90.00
_cell_angle_gamma 120.00
_cell_formula_units_Z 6
_cell_length_a 13.6577(12)
_cell_length_b 13.6577(12)
_cell_length_c 45.745(4)
_cell_measurement_reflns_used 3500
_cell_measurement_temperature 100(2)
_cell_measurement_theta_max 27.07
_cell_measurement_theta_min 2.48
_cell_volume 7389.7(11)
_computing_cell_refinement 'Bruker SAINT'
_computing_data_collection 'Bruker APEX2'
_computing_data_reduction 'Bruker SAINT'
_computing_molecular_graphics 'Bruker SHELXTL'
_computing_publication_material 'Bruker SHELXTL'
_computing_structure_refinement 'SHELXL-97 (Sheldrick, 2008)'
_computing_structure_solution 'SHELXS-97 (Sheldrick, 2008)'
_diffrn_ambient_temperature 100(2)
_diffrn_measured_fraction_theta_full 1.000
_diffrn_measured_fraction_theta_max 1.000
_diffrn_measurement_device_type 'Bruker APEX-II CCD'
_diffrn_measurement_method '\f and \w scans'
_diffrn_radiation_monochromator graphite
_diffrn_radiation_source 'fine-focus sealed tube'
_diffrn_radiation_type MoK\a
_diffrn_radiation_wavelength 0.71073
_diffrn_reflns_av_R_equivalents 0.0476
_diffrn_reflns_av_sigmaI/netI 0.0361
_diffrn_reflns_limit_h_max 17
_diffrn_reflns_limit_h_min -17
_diffrn_reflns_limit_k_max 17
_diffrn_reflns_limit_k_min -17
_diffrn_reflns_limit_l_max 28
_diffrn_reflns_limit_l_min -59
_diffrn_reflns_number 16801
_diffrn_reflns_theta_full 27.49
_diffrn_reflns_theta_max 27.49
_diffrn_reflns_theta_min 1.94
_exptl_absorpt_coefficient_mu 1.430
_exptl_absorpt_correction_T_max 0.9450
_exptl_absorpt_correction_T_min 0.8034
_exptl_absorpt_correction_type multi-scan
_exptl_absorpt_process_details 'Sadabs, (Sheldrick 2008)'
_exptl_crystal_colour Red
_exptl_crystal_density_diffrn 1.572
_exptl_crystal_density_meas ?
_exptl_crystal_description Blcok
_exptl_crystal_F_000 3588
_exptl_crystal_size_max 0.16
_exptl_crystal_size_mid 0.10
_exptl_crystal_size_min 0.04
_refine_diff_density_max 0.914
_refine_diff_density_min -0.842
_refine_diff_density_rms 0.112
_refine_ls_abs_structure_details 'Flack H D (1983), Acta Cryst. A39, 876-881'
_refine_ls_abs_structure_Flack 0.01(3)
_refine_ls_extinction_method none
_refine_ls_goodness_of_fit_ref 1.121
_refine_ls_hydrogen_treatment constr
_refine_ls_matrix_type full
_refine_ls_number_parameters 221
_refine_ls_number_reflns 2856
_refine_ls_number_restraints 32
_refine_ls_restrained_S_all 1.138
_refine_ls_R_factor_all 0.0521
_refine_ls_R_factor_gt 0.0486
_refine_ls_shift/su_max 0.001
_refine_ls_shift/su_mean 0.000
_refine_ls_structure_factor_coef Fsqd
_refine_ls_weighting_details 'calc w=1/[\s^2^(Fo^2^)+(0.0714P)^2^+24.5976P] where P=(Fo^2^+2Fc^2^)/3'
_refine_ls_weighting_scheme calc
_refine_ls_wR_factor_gt 0.1235
_refine_ls_wR_factor_ref 0.1261
_reflns_number_gt 2681
_reflns_number_total 2856
_reflns_threshold_expression >2sigma(I)
_cod_data_source_file ic400672z_si_001_4.cif
_cod_data_source_block b732
_cod_depositor_comments
;
The following automatic conversions were performed:

'_exptl_crystal_density_meas' value 'Not Measured' was changed to '?'
- the value is perceived as not measured.

Automatic conversion script
Id: cif_fix_values 3008 2015-01-20 13:52:24Z robertas 
;
_cod_original_sg_symbol_H-M 'R 3 c'
_cod_database_code 4335113

loop_
_symmetry_equiv_pos_as_xyz
'x, y, z'
'-y, x-y, z'
'-x+y, -x, z'
'-x+y, y, z+1/2'
'x, x-y, z+1/2'
'-y, -x, z+1/2'
'x+2/3, y+1/3, z+1/3'
'-y+2/3, x-y+1/3, z+1/3'
'-x+y+2/3, -x+1/3, z+1/3'
'-x+y+2/3, y+1/3, z+5/6'
'x+2/3, x-y+1/3, z+5/6'
'-y+2/3, -x+1/3, z+5/6'
'x+1/3, y+2/3, z+2/3'
'-y+1/3, x-y+2/3, z+2/3'
'-x+y+1/3, -x+2/3, z+2/3'
'-x+y+1/3, y+2/3, z+7/6'
'x+1/3, x-y+2/3, z+7/6'
'-y+1/3, -x+2/3, z+7/6'

loop_
_atom_site_label
_atom_site_type_symbol
_atom_site_fract_x
_atom_site_fract_y
_atom_site_fract_z
_atom_site_U_iso_or_equiv
_atom_site_adp_type
_atom_site_occupancy
_atom_site_symmetry_multiplicity
_atom_site_calc_flag
_atom_site_refinement_flags
_atom_site_disorder_assembly
_atom_site_disorder_group
B1 B 0.3333 0.6667 0.2014(4) 0.0109(18) Uiso 0.50 3 d SPDU . 1
F1 F 0.3333 0.6667 0.1707(4) 0.059(4) Uani 0.17 1 d PDU A 1
F2 F 0.3278(11) 0.7617(10) 0.2101(3) 0.058(3) Uani 0.50 1 d PDU B 1
B2 B 0.3333 0.6667 0.2081(3) 0.0109(18) Uiso 0.50 3 d SPDU . 2
F3 F 0.3333 0.6667 0.2388(3) 0.039(3) Uani 0.17 1 d PDU C 2
F4 F 0.2946(11) 0.7382(11) 0.1994(3) 0.058(3) Uani 0.50 1 d PDU D 2
Ni1 Ni 0.78190(5) 0.33809(6) 0.080924(17) 0.01877(16) Uani 1 1 d . . .
S1 S 0.84643(11) 0.52013(10) 0.08359(3) 0.0212(3) Uani 1 1 d . . .
O1 O 0.6667 0.3333 0.10417(14) 0.0201(12) Uani 1 3 d S . .
N1 N 0.9664(3) 0.3086(4) 0.05922(10) 0.0224(9) Uani 1 1 d . . .
N2 N 0.9385(4) 0.4268(3) 0.03368(10) 0.0227(9) Uani 1 1 d . . .
C1 C 0.8984(4) 0.3534(4) 0.05682(12) 0.0211(10) Uani 1 1 d . . .
C2 C 1.0528(4) 0.3563(5) 0.03839(12) 0.0242(10) Uani 1 1 d . . .
C3 C 1.1411(4) 0.3372(5) 0.03222(14) 0.0323(12) Uani 1 1 d . . .
H3 H 1.1530 0.2843 0.0428 0.039 Uiso 1 1 calc R . .
C4 C 1.2105(5) 0.4004(5) 0.00955(14) 0.0340(13) Uani 1 1 d . . .
H4 H 1.2725 0.3905 0.0046 0.041 Uiso 1 1 calc R . .
C5 C 1.1947(5) 0.4771(6) -0.00628(14) 0.0367(14) Uani 1 1 d . . .
H5 H 1.2470 0.5199 -0.0212 0.044 Uiso 1 1 calc R . .
C6 C 1.1043(5) 0.4930(5) -0.00083(13) 0.0292(12) Uani 1 1 d . . .
H6 H 1.0905 0.5430 -0.0123 0.035 Uiso 1 1 calc R . .
C7 C 1.0347(4) 0.4321(4) 0.02218(13) 0.0243(10) Uani 1 1 d . . .
C8 C 0.9600(4) 0.2299(4) 0.08139(13) 0.0254(11) Uani 1 1 d . . .
H8A H 0.9661 0.1681 0.0719 0.030 Uiso 1 1 calc R . .
H8B H 0.8854 0.1961 0.0911 0.030 Uiso 1 1 calc R . .
C9 C 1.0518(5) 0.2849(5) 0.10424(14) 0.0311(12) Uani 1 1 d . . .
C10 C 1.1207(7) 0.2389(7) 0.11012(19) 0.057(2) Uani 1 1 d . . .
H10 H 1.1100 0.1732 0.1001 0.068 Uiso 1 1 calc R . .
C11 C 1.2059(8) 0.2919(10) 0.1311(2) 0.075(3) Uani 1 1 d . . .
H11 H 1.2574 0.2653 0.1344 0.090 Uiso 1 1 calc R . .
C12 C 1.2160(6) 0.3809(7) 0.14677(16) 0.0519(19) Uani 1 1 d . . .
H12 H 1.2701 0.4121 0.1621 0.062 Uiso 1 1 calc R . .
C13 C 1.1494(6) 0.4253(7) 0.14073(17) 0.0517(18) Uani 1 1 d . . .
H13 H 1.1599 0.4900 0.1512 0.062 Uiso 1 1 calc R . .
C14 C 1.0669(6) 0.3782(6) 0.11976(15) 0.0381(14) Uani 1 1 d . . .
H14 H 1.0200 0.4098 0.1159 0.046 Uiso 1 1 calc R . .
C15 C 0.8918(4) 0.4983(4) 0.02554(13) 0.0242(10) Uani 1 1 d . . .
H15A H 0.8093 0.4507 0.0224 0.029 Uiso 1 1 calc R . .
H15B H 0.9264 0.5377 0.0070 0.029 Uiso 1 1 calc R . .
C16 C 0.9137(4) 0.5844(4) 0.04904(13) 0.0230(10) Uani 1 1 d . . .
H16A H 0.8855 0.6347 0.0423 0.028 Uiso 1 1 calc R . .
H16B H 0.9963 0.6314 0.0521 0.028 Uiso 1 1 calc R . .
C1S C 0.3016(9) 0.6742(19) 0.0615(4) 0.058(7) Uiso 0.33 1 d PD E -1
H1S1 H 0.3061 0.6047 0.0587 0.069 Uiso 0.33 1 calc PR E -1
H1S2 H 0.2946 0.7010 0.0419 0.069 Uiso 0.33 1 calc PR E -1
Cl1 Cl 0.1785(7) 0.6388(11) 0.0814(3) 0.096(3) Uani 0.33 1 d PD E -1
Cl2 Cl 0.4277(7) 0.7768(11) 0.0772(3) 0.096(3) Uani 0.33 1 d PD E -1

loop_
_atom_site_aniso_label
_atom_site_aniso_U_11
_atom_site_aniso_U_22
_atom_site_aniso_U_33
_atom_site_aniso_U_23
_atom_site_aniso_U_13
_atom_site_aniso_U_12
F1 0.053(4) 0.053(4) 0.072(11) 0.000 0.000 0.027(2)
F2 0.052(6) 0.051(5) 0.067(8) 0.006(5) 0.007(4) 0.024(5)
F3 0.031(3) 0.031(3) 0.054(8) 0.000 0.000 0.0155(16)
F4 0.052(6) 0.051(5) 0.067(8) 0.006(5) 0.007(4) 0.024(5)
Ni1 0.0180(3) 0.0189(3) 0.0194(3) 0.0013(2) 0.0004(3) 0.0092(3)
S1 0.0206(6) 0.0197(5) 0.0220(6) -0.0006(5) -0.0020(5) 0.0092(4)
O1 0.0182(16) 0.0182(16) 0.024(3) 0.000 0.000 0.0091(8)
N1 0.0199(19) 0.0253(19) 0.022(2) -0.0014(18) -0.0003(17) 0.0114(16)
N2 0.023(2) 0.024(2) 0.022(2) 0.0018(18) 0.0020(18) 0.0118(17)
C1 0.020(2) 0.023(2) 0.021(2) -0.001(2) -0.0012(19) 0.0109(19)
C2 0.021(2) 0.027(3) 0.020(3) -0.003(2) -0.003(2) 0.009(2)
C3 0.025(3) 0.046(3) 0.030(3) -0.003(3) -0.004(2) 0.022(2)
C4 0.023(3) 0.044(3) 0.036(3) 0.000(3) 0.003(2) 0.017(2)
C5 0.022(3) 0.052(4) 0.025(3) -0.001(3) 0.003(2) 0.011(2)
C6 0.027(3) 0.028(3) 0.024(3) -0.002(2) -0.004(2) 0.008(2)
C7 0.016(2) 0.025(2) 0.024(3) -0.007(2) -0.004(2) 0.0045(19)
C8 0.023(2) 0.020(2) 0.034(3) 0.000(2) -0.002(2) 0.0115(19)
C9 0.028(3) 0.046(3) 0.028(3) 0.009(3) -0.001(2) 0.024(3)
C10 0.065(5) 0.083(5) 0.052(4) -0.004(4) -0.013(4) 0.059(5)
C11 0.070(5) 0.128(9) 0.061(6) -0.001(6) -0.022(5) 0.075(6)
C12 0.048(4) 0.081(5) 0.027(3) -0.003(4) -0.016(3) 0.033(4)
C13 0.048(4) 0.062(5) 0.036(4) -0.003(4) -0.008(3) 0.020(3)
C14 0.042(3) 0.047(4) 0.031(3) 0.000(3) -0.007(3) 0.027(3)
C15 0.024(2) 0.026(2) 0.022(3) 0.006(2) 0.001(2) 0.012(2)
C16 0.023(2) 0.019(2) 0.027(3) 0.007(2) 0.006(2) 0.0104(18)
Cl1 0.075(4) 0.158(7) 0.072(4) 0.019(6) -0.003(3) 0.069(5)
Cl2 0.075(4) 0.158(7) 0.072(4) 0.019(6) -0.003(3) 0.069(5)

loop_
_atom_type_symbol
_atom_type_description
_atom_type_scat_dispersion_real
_atom_type_scat_dispersion_imag
_atom_type_scat_source
C C 0.0033 0.0016 'International Tables Vol C Tables 4.2.6.8 and 6.1.1.4'
H H 0.0000 0.0000 'International Tables Vol C Tables 4.2.6.8 and 6.1.1.4'
N N 0.0061 0.0033 'International Tables Vol C Tables 4.2.6.8 and 6.1.1.4'
B B 0.0013 0.0007 'International Tables Vol C Tables 4.2.6.8 and 6.1.1.4'
F F 0.0171 0.0103 'International Tables Vol C Tables 4.2.6.8 and 6.1.1.4'
S S 0.1246 0.1234 'International Tables Vol C Tables 4.2.6.8 and 6.1.1.4'
Ni Ni 0.3393 1.1124 'International Tables Vol C Tables 4.2.6.8 and 6.1.1.4'
O O 0.0106 0.0060 'International Tables Vol C Tables 4.2.6.8 and 6.1.1.4'
Cl Cl 0.1484 0.1585 'International Tables Vol C Tables 4.2.6.8 and 6.1.1.4'

loop_
_geom_angle_atom_site_label_1
_geom_angle_atom_site_label_2
_geom_angle_atom_site_label_3
_geom_angle
_geom_angle_site_symmetry_1
_geom_angle_site_symmetry_3
F2 B1 F2 112.2(8) . 2_665
F2 B1 F2 112.2(8) . 3_565
F2 B1 F2 112.2(8) 2_665 3_565
F2 B1 F1 106.6(9) . .
F2 B1 F1 106.6(9) 2_665 .
F2 B1 F1 106.6(9) 3_565 .
F4 B2 F4 112.0(8) . 2_665
F4 B2 F4 112.0(8) . 3_565
F4 B2 F4 112.0(8) 2_665 3_565
F4 B2 F3 106.8(9) . .
F4 B2 F3 106.8(9) 2_665 .
F4 B2 F3 106.8(9) 3_565 .
C1 Ni1 O1 175.67(18) . .
C1 Ni1 S1 93.98(16) . .
O1 Ni1 S1 82.05(5) . .
C1 Ni1 S1 102.06(16) . 3_665
O1 Ni1 S1 81.79(4) . 3_665
S1 Ni1 S1 163.49(5) . 3_665
C1 Ni1 Ni1 136.80(16) . 3_665
O1 Ni1 Ni1 44.52(12) . 3_665
S1 Ni1 Ni1 112.51(5) . 3_665
S1 Ni1 Ni1 52.28(5) 3_665 3_665
C1 Ni1 Ni1 131.37(16) . 2_655
O1 Ni1 Ni1 44.52(12) . 2_655
S1 Ni1 Ni1 52.62(5) . 2_655
S1 Ni1 Ni1 112.18(5) 3_665 2_655
Ni1 Ni1 Ni1 60.0 3_665 2_655
C16 S1 Ni1 108.62(17) . .
C16 S1 Ni1 111.34(18) . 2_655
Ni1 S1 Ni1 75.10(4) . 2_655
Ni1 O1 Ni1 91.0(2) 3_665 .
Ni1 O1 Ni1 91.0(2) 3_665 2_655
Ni1 O1 Ni1 91.0(2) . 2_655
C1 N1 C2 110.2(4) . .
C1 N1 C8 126.5(4) . .
C2 N1 C8 123.1(4) . .
C1 N2 C7 110.7(4) . .
C1 N2 C15 122.7(4) . .
C7 N2 C15 126.2(4) . .
N1 C1 N2 106.4(4) . .
N1 C1 Ni1 130.2(4) . .
N2 C1 Ni1 123.1(4) . .
C3 C2 C7 121.8(5) . .
C3 C2 N1 131.5(5) . .
C7 C2 N1 106.6(4) . .
C4 C3 C2 115.2(6) . .
C4 C3 H3 122.4 . .
C2 C3 H3 122.4 . .
C5 C4 C3 123.5(5) . .
C5 C4 H4 118.2 . .
C3 C4 H4 118.2 . .
C4 C5 C6 121.2(6) . .
C4 C5 H5 119.4 . .
C6 C5 H5 119.4 . .
C5 C6 C7 116.3(6) . .
C5 C6 H6 121.9 . .
C7 C6 H6 121.9 . .
N2 C7 C6 132.1(5) . .
N2 C7 C2 106.0(5) . .
C6 C7 C2 121.9(5) . .
N1 C8 C9 112.9(4) . .
N1 C8 H8A 109.0 . .
C9 C8 H8A 109.0 . .
N1 C8 H8B 109.0 . .
C9 C8 H8B 109.0 . .
H8A C8 H8B 107.8 . .
C14 C9 C10 119.6(6) . .
C14 C9 C8 121.2(5) . .
C10 C9 C8 119.2(6) . .
C9 C10 C11 118.3(8) . .
C9 C10 H10 120.9 . .
C11 C10 H10 120.9 . .
C12 C11 C10 120.7(7) . .
C12 C11 H11 119.6 . .
C10 C11 H11 119.6 . .
C13 C12 C11 120.3(7) . .
C13 C12 H12 119.9 . .
C11 C12 H12 119.9 . .
C12 C13 C14 120.9(8) . .
C12 C13 H13 119.5 . .
C14 C13 H13 119.5 . .
C13 C14 C9 120.0(6) . .
C13 C14 H14 120.0 . .
C9 C14 H14 120.0 . .
N2 C15 C16 110.9(4) . .
N2 C15 H15A 109.5 . .
C16 C15 H15A 109.5 . .
N2 C15 H15B 109.5 . .
C16 C15 H15B 109.5 . .
H15A C15 H15B 108.0 . .
C15 C16 S1 112.8(3) . .
C15 C16 H16A 109.0 . .
S1 C16 H16A 109.0 . .
C15 C16 H16B 109.0 . .
S1 C16 H16B 109.0 . .
H16A C16 H16B 107.8 . .
Cl2 C1S Cl1 115.7(9) . .
Cl2 C1S H1S1 108.3 . .
Cl1 C1S H1S1 108.3 . .
Cl2 C1S H1S2 108.3 . .
Cl1 C1S H1S2 108.3 . .
H1S1 C1S H1S2 107.4 . .

loop_
_geom_bond_atom_site_label_1
_geom_bond_atom_site_label_2
_geom_bond_distance
_geom_bond_site_symmetry_2
B1 F2 1.395(13) .
B1 F2 1.395(13) 2_665
B1 F2 1.395(13) 3_565
B1 F1 1.404(16) .
B2 F4 1.382(13) .
B2 F4 1.382(13) 2_665
B2 F4 1.382(13) 3_565
B2 F3 1.407(15) .
Ni1 C1 1.860(5) .
Ni1 O1 1.874(4) .
Ni1 S1 2.1868(15) .
Ni1 S1 2.1966(15) 3_665
Ni1 Ni1 2.6715(9) 3_665
Ni1 Ni1 2.6716(9) 2_655
S1 C16 1.818(6) .
S1 Ni1 2.1967(15) 2_655
O1 Ni1 1.874(4) 3_665
O1 Ni1 1.874(4) 2_655
N1 C1 1.348(6) .
N1 C2 1.399(7) .
N1 C8 1.448(7) .
N2 C1 1.370(7) .
N2 C7 1.383(7) .
N2 C15 1.457(6) .
C2 C3 1.384(7) .
C2 C7 1.392(8) .
C3 C4 1.378(9) .
C3 H3 0.9500 .
C4 C5 1.376(9) .
C4 H4 0.9500 .
C5 C6 1.380(8) .
C5 H5 0.9500 .
C6 C7 1.383(8) .
C6 H6 0.9500 .
C8 C9 1.512(8) .
C8 H8A 0.9900 .
C8 H8B 0.9900 .
C9 C14 1.381(9) .
C9 C10 1.394(8) .
C10 C11 1.399(13) .
C10 H10 0.9500 .
C11 C12 1.359(13) .
C11 H11 0.9500 .
C12 C13 1.349(11) .
C12 H12 0.9500 .
C13 C14 1.371(10) .
C13 H13 0.9500 .
C14 H14 0.9500 .
C15 C16 1.508(8) .
C15 H15A 0.9900 .
C15 H15B 0.9900 .
C16 H16A 0.9900 .
C16 H16B 0.9900 .
C1S Cl2 1.742(10) .
C1S Cl1 1.752(10) .
C1S H1S1 0.9900 .
C1S H1S2 0.9900 .
